data_8100832
loop_
_publ_author_name
'Eriksson, Lars'
'Wadsten, Tommy'
'Werner, Per-Erik'

_publ_section_title
;Crystal structure of
 (3aS-cis)-1,2,3,3a,8,8a-hexahydro-1,3a,8-trimethylpyrrolo
[2,3-b]indol-5-yl
 3,4-dihydro-2(1H)-isoquinolinecarboxylate, C~23~H~27~N~3~O~2~
;
_journal_issue 1
_journal_name_full 'Zeitschrift f\"ur Kristallographie - New Crystal Structures'
_journal_page_first 145
_journal_page_last 146
_journal_volume 216
_journal_year 2001
_chemical_formula_sum 'C23 H27 N3 O2'
_chemical_formula_weight 377.48
_space_group_IT_number 19
_symmetry_cell_setting orthorhombic
_symmetry_space_group_name_Hall 'P 2ac 2ab'
_symmetry_space_group_name_H-M 'P 21 21 21'
_cell_angle_alpha 90.00
_cell_angle_beta 90.00
_cell_angle_gamma 90.00
_cell_formula_units_Z 4
_cell_length_a 8.877(17)
_cell_length_b 11.574(5)
_cell_length_c 19.72(2)
_cell_measurement_temperature 293(2)
_cell_volume 2026(4)
_diffrn_ambient_temperature 293(2)
_exptl_crystal_density_diffrn 1.238
_cod_database_code 8100832

loop_
_symmetry_equiv_pos_as_xyz
'x, y, z'
'-x+1/2, -y, z+1/2'
'-x, y+1/2, -z+1/2'
'x+1/2, -y+1/2, -z'

loop_
_atom_site_label
_atom_site_type_symbol
_atom_site_fract_x
_atom_site_fract_y
_atom_site_fract_z
_atom_site_U_iso_or_equiv
_atom_site_adp_type
_atom_site_occupancy
_atom_site_symmetry_multiplicity
_atom_site_Wyckoff_symbol
_atom_site_calc_flag
_atom_site_refinement_flags
_atom_site_disorder_assembly
_atom_site_disorder_group
N2 N 0.0562(10) 0.8134(9) 0.3383(5) 0.067(3) Uani 1 4 a d U . .
C3 C 0.0744(13) 0.8728(9) 0.4013(7) 0.084(4) Uani 1 4 a d U . .
H3A H 0.0901 0.9545 0.3930 0.100 Uiso 1 4 a calc R . .
H3B H 0.1619 0.8430 0.4250 0.100 Uiso 1 4 a calc R . .
C4 C -0.0649(14) 0.8560(9) 0.4445(6) 0.089(4) Uani 1 4 a d U . .
H4A H -0.0608 0.7800 0.4651 0.106 Uiso 1 4 a calc R . .
H4B H -0.0642 0.9126 0.4807 0.106 Uiso 1 4 a calc R . .
C5 C -0.2076(16) 0.8667(9) 0.4066(8) 0.059(4) Uani 1 4 a d U . .
C6 C -0.2103(17) 0.8715(8) 0.3382(8) 0.054(3) Uani 1 4 a d U . .
C7 C -0.0655(13) 0.8548(9) 0.2958(5) 0.080(4) Uani 1 4 a d U . .
H7A H -0.0844 0.7996 0.2597 0.096 Uiso 1 4 a calc R . .
H7B H -0.0370 0.9277 0.2752 0.096 Uiso 1 4 a calc R . .
C8 C -0.3432(18) 0.8788(9) 0.4415(6) 0.072(4) Uani 1 4 a d U . .
H8 H -0.3442 0.8795 0.4887 0.087 Uiso 1 4 a calc R . .
C9 C -0.4761(16) 0.8899(11) 0.4057(8) 0.067(4) Uani 1 4 a d U . .
H9 H -0.5664 0.8972 0.4292 0.081 Uiso 1 4 a calc R . .
C10 C -0.4774(17) 0.8902(11) 0.3383(9) 0.080(4) Uani 1 4 a d U . .
H10 H -0.5683 0.8960 0.3151 0.096 Uiso 1 4 a calc R . .
C11 C -0.3439(18) 0.8821(9) 0.3026(6) 0.076(4) Uani 1 4 a d U . .
H11 H -0.3439 0.8837 0.2555 0.091 Uiso 1 4 a calc R . .
O1 O 0.1993(8) 0.6687(7) 0.3815(4) 0.086(3) Uani 1 4 a d U . .
O2 O 0.1127(8) 0.6558(6) 0.2743(4) 0.078(3) Uani 1 4 a d U . .
C2 C 0.1256(14) 0.7099(11) 0.3270(8) 0.068(4) Uani 1 4 a d U . .
N12 N 0.8503(9) 0.3306(7) 0.4052(6) 0.075(3) Uani 1 4 a d U . .
C13 C 0.8222(12) 0.4089(11) 0.4611(6) 0.091(4) Uani 1 4 a d U . .
H13A H 0.9106 0.4175 0.4896 0.109 Uiso 1 4 a calc R . .
H13B H 0.7382 0.3829 0.4887 0.109 Uiso 1 4 a calc R . .
C14 C 0.7848(11) 0.5212(10) 0.4240(7) 0.089(4) Uani 1 4 a d U . .
H14A H 0.7223 0.5708 0.4519 0.106 Uiso 1 4 a calc R . .
H14B H 0.8760 0.5626 0.4120 0.106 Uiso 1 4 a calc R . .
C15 C 0.7001(11) 0.4833(6) 0.3605(7) 0.054(3) Uani 1 4 a d U . .
C16 C 0.7314(10) 0.3482(7) 0.3571(6) 0.065(4) Uani 1 4 a d U . .
H16 H 0.7606 0.3235 0.3114 0.078 Uiso 1 4 a calc R . .
C17 C 0.8859(11) 0.2106(9) 0.4232(6) 0.122(5) Uani 1 4 a d U . .
H17A H 0.9017 0.1664 0.3827 0.183 Uiso 1 4 a calc R . .
H17B H 0.8037 0.1781 0.4485 0.183 Uiso 1 4 a calc R . .
H17C H 0.9756 0.2089 0.4504 0.183 Uiso 1 4 a calc R . .
C18 C 0.7602(10) 0.5461(8) 0.2997(6) 0.086(4) Uani 1 4 a d U . .
H18A H 0.8679 0.5389 0.2983 0.129 Uiso 1 4 a calc R . .
H18B H 0.7333 0.6263 0.3025 0.129 Uiso 1 4 a calc R . .
H18C H 0.7178 0.5134 0.2592 0.129 Uiso 1 4 a calc R . .
N19 N 0.5853(9) 0.2968(6) 0.3781(4) 0.065(3) Uani 1 4 a d U . .
C20 C 0.4700(11) 0.3790(8) 0.3772(6) 0.052(3) Uani 1 4 a d U . .
C21 C 0.5336(10) 0.4892(8) 0.3664(6) 0.054(3) Uani 1 4 a d U . .
C22 C 0.4423(12) 0.5844(8) 0.3657(6) 0.065(3) Uani 1 4 a d U . .
H22 H 0.4825 0.6580 0.3603 0.078 Uiso 1 4 a calc R . .
C23 C 0.2902(13) 0.5688(10) 0.3732(7) 0.064(3) Uani 1 4 a d U . .
C24 C 0.2276(11) 0.4615(11) 0.3828(6) 0.073(4) Uani 1 4 a d U . .
H24 H 0.1241 0.4541 0.3886 0.087 Uiso 1 4 a calc R . .
C25 C 0.3182(12) 0.3647(9) 0.3838(6) 0.065(4) Uani 1 4 a d U . .
H25 H 0.2767 0.2915 0.3889 0.078 Uiso 1 4 a calc R . .
C26 C 0.5502(9) 0.1831(8) 0.3492(6) 0.100(4) Uani 1 4 a d U . .
H26A H 0.6368 0.1338 0.3528 0.150 Uiso 1 4 a calc R . .
H26B H 0.5233 0.1917 0.3023 0.150 Uiso 1 4 a calc R . .
H26C H 0.4675 0.1493 0.3735 0.150 Uiso 1 4 a calc R . .

loop_
_atom_site_aniso_label
_atom_site_aniso_U_11
_atom_site_aniso_U_22
_atom_site_aniso_U_33
_atom_site_aniso_U_23
_atom_site_aniso_U_13
_atom_site_aniso_U_12
N2 0.059(6) 0.063(6) 0.078(9) -0.026(7) -0.009(6) 0.004(6)
C3 0.057(8) 0.079(8) 0.115(12) -0.020(9) -0.026(9) 0.007(7)
C4 0.080(8) 0.085(9) 0.102(11) -0.009(9) -0.016(10) 0.003(8)
C5 0.057(10) 0.056(8) 0.065(11) 0.001(9) -0.021(10) 0.002(7)
C6 0.072(11) 0.022(6) 0.068(11) -0.001(8) 0.001(10) 0.010(7)
C7 0.109(10) 0.055(8) 0.076(10) -0.003(8) -0.009(10) 0.004(8)
C8 0.076(9) 0.067(8) 0.074(11) -0.016(8) 0.014(10) -0.007(7)
C9 0.062(11) 0.053(8) 0.087(11) 0.001(12) 0.023(10) -0.015(7)
C10 0.078(11) 0.052(8) 0.110(14) 0.022(12) -0.004(11) 0.007(8)
C11 0.097(11) 0.059(8) 0.070(11) 0.015(8) -0.025(10) 0.000(8)
O1 0.083(5) 0.102(6) 0.073(8) -0.016(6) -0.005(5) 0.039(5)
O2 0.086(5) 0.077(6) 0.071(7) -0.011(5) 0.011(5) 0.017(5)
C2 0.063(9) 0.053(10) 0.088(14) 0.007(10) 0.026(11) -0.001(8)
N12 0.070(7) 0.060(6) 0.094(9) -0.008(6) -0.021(6) 0.016(5)
C13 0.074(9) 0.125(11) 0.074(11) -0.012(10) -0.030(8) -0.017(9)
C14 0.056(7) 0.081(8) 0.129(12) -0.054(10) 0.002(8) 0.006(8)
C15 0.060(8) 0.019(6) 0.082(10) -0.014(7) 0.007(9) 0.000(5)
C16 0.044(6) 0.050(8) 0.102(11) 0.015(8) -0.004(7) 0.007(6)
C17 0.107(10) 0.087(9) 0.173(14) 0.030(10) -0.015(9) 0.026(10)
C18 0.082(8) 0.043(6) 0.133(11) 0.007(8) 0.016(8) 0.006(6)
N19 0.065(6) 0.030(5) 0.101(8) -0.002(6) -0.020(7) 0.002(5)
C20 0.058(8) 0.052(7) 0.045(9) -0.005(8) -0.020(8) -0.003(6)
C21 0.043(7) 0.050(7) 0.070(10) -0.001(8) 0.020(8) 0.000(6)
C22 0.058(8) 0.051(7) 0.087(9) -0.010(8) -0.010(10) -0.001(5)
C23 0.054(8) 0.066(8) 0.071(9) -0.032(8) -0.021(10) 0.030(8)
C24 0.046(8) 0.096(8) 0.076(10) 0.003(10) 0.014(8) -0.018(8)
C25 0.059(8) 0.057(7) 0.079(10) 0.004(8) 0.014(8) -0.015(7)
C26 0.092(8) 0.066(7) 0.143(13) -0.005(10) -0.003(8) -0.010(7)

loop_
_geom_bond_atom_site_label_1
_geom_bond_atom_site_label_2
_geom_bond_distance
_geom_bond_site_symmetry_2
_geom_bond_publ_flag
N2 C2 1.365(13) . ?
N2 C3 1.430(11) . ?
N2 C7 1.449(10) . ?
C3 C4 1.513(12) . ?
C4 C5 1.475(13) . ?
C5 C6 1.351(12) . ?
C5 C8 1.394(13) . ?
C6 C11 1.384(12) . ?
C6 C7 1.545(12) . ?
C8 C9 1.380(12) . ?
C9 C10 1.330(14) . ?
C10 C11 1.381(14) . ?
O1 C2 1.345(13) . ?
O1 C23 1.420(10) . ?
O2 C2 1.220(12) . ?
N12 C16 1.433(10) . ?
N12 C13 1.450(11) . ?
N12 C17 1.468(10) . ?
C13 C14 1.528(13) . ?
C14 C15 1.524(13) . ?
C15 C21 1.484(10) . ?
C15 C18 1.500(12) . ?
C15 C16 1.589(10) . ?
C16 N19 1.485(10) . ?
N19 C20 1.397(9) . ?
N19 C26 1.469(10) . ?
C20 C25 1.364(10) . ?
C20 C21 1.411(11) . ?
C21 C22 1.369(10) . ?
C22 C23 1.370(12) . ?
C23 C24 1.374(11) . ?
C24 C25 1.378(11) . ?

loop_
_cod_related_entry_id
_cod_related_entry_database
_cod_related_entry_code
1 ChemSpider 18746728
